data_4308763
loop_
_publ_author_name
'Yong-Yue Lin'
'Siu-Wai Lai'
'Chi-Ming Che'
'Wen-Fu Fu'
'Zhong-Yuan Zhou'
'Nianyong Zhu'

_publ_section_title
;
Structural Variations and Spectroscopic Properties of Luminescent Mono- and
Multinuclear Silver(I) and Copper(I) Complexes Bearing Phosphine and
Cyanide Ligands
;
_journal_name_full 'Inorganic Chemistry'
_journal_page_first 1511
_journal_page_last 1524
_journal_paper_doi 10.1021/ic048876k
_journal_volume 44
_journal_year 2005
_chemical_formula_sum 'C54 H92 Ag4 N4 P4'
_chemical_formula_weight 1352.68
_chemical_name_systematic
; 
 ? 
;
_space_group_IT_number 2
_symmetry_cell_setting triclinic
_symmetry_space_group_name_Hall '-P 1'
_symmetry_space_group_name_H-M 'P -1'
_atom_sites_solution_hydrogens geom
_atom_sites_solution_primary direct
_atom_sites_solution_secondary difmap
_audit_creation_method SHELXL-97
_cell_angle_alpha 96.118(6)
_cell_angle_beta 113.275(5)
_cell_angle_gamma 109.545(5)
_cell_formula_units_Z 1
_cell_length_a 10.939(3)
_cell_length_b 12.686(3)
_cell_length_c 12.851(4)
_cell_measurement_reflns_used 7213
_cell_measurement_temperature 294(2)
_cell_measurement_theta_max 27.5
_cell_measurement_theta_min 1
_cell_volume 1483.9(7)
_computing_cell_refinement 'Bruker SMART'
_computing_data_collection 'Bruker SMART'
_computing_data_reduction 'Bruker SHELXTL'
_computing_molecular_graphics 'Bruker SHELXTL'
_computing_publication_material 'Bruker SHELXTL'
_computing_structure_refinement 'SHELXL-97 (Sheldrick, 1997)'
_computing_structure_solution 'SHELXS-97 (Sheldrick, 1990)'
_diffrn_ambient_temperature 294(2)
_diffrn_measured_fraction_theta_full 0.980
_diffrn_measured_fraction_theta_max 0.980
_diffrn_measurement_device_type 'CCD area detector'
_diffrn_measurement_method 'phi and omega scans'
_diffrn_radiation_monochromator graphite
_diffrn_radiation_source 'fine-focus sealed tube'
_diffrn_radiation_type MoK\a
_diffrn_radiation_wavelength 0.71073
_diffrn_reflns_av_R_equivalents 0.0300
_diffrn_reflns_av_sigmaI/netI 0.0602
_diffrn_reflns_limit_h_max 14
_diffrn_reflns_limit_h_min -14
_diffrn_reflns_limit_k_max 10
_diffrn_reflns_limit_k_min -16
_diffrn_reflns_limit_l_max 16
_diffrn_reflns_limit_l_min -14
_diffrn_reflns_number 10068
_diffrn_reflns_theta_full 27.56
_diffrn_reflns_theta_max 27.56
_diffrn_reflns_theta_min 2.12
_exptl_absorpt_coefficient_mu 1.445
_exptl_absorpt_correction_T_max 0.7610
_exptl_absorpt_correction_T_min 0.6711
_exptl_absorpt_correction_type 'multi scans'
_exptl_absorpt_process_details 'SADABS; Sheldrick 1996'
_exptl_crystal_colour colorless
_exptl_crystal_density_diffrn 1.514
_exptl_crystal_density_method 'not measured'
_exptl_crystal_description prism
_exptl_crystal_F_000 692
_exptl_crystal_size_max 0.30
_exptl_crystal_size_mid 0.22
_exptl_crystal_size_min 0.20
_refine_diff_density_max 0.847
_refine_diff_density_min -0.620
_refine_diff_density_rms 0.095
_refine_ls_extinction_method none
_refine_ls_goodness_of_fit_ref 1.027
_refine_ls_hydrogen_treatment constr
_refine_ls_matrix_type full
_refine_ls_number_parameters 301
_refine_ls_number_reflns 6734
_refine_ls_number_restraints 0
_refine_ls_restrained_S_all 1.027
_refine_ls_R_factor_all 0.0703
_refine_ls_R_factor_gt 0.0438
_refine_ls_shift/su_max 0.001
_refine_ls_shift/su_mean 0.000
_refine_ls_structure_factor_coef Fsqd
_refine_ls_weighting_details 'calc w=1/[\s^2^(Fo^2^)+(0.0300P)^2^+0.0000P] where P=(Fo^2^+2Fc^2^)/3'
_refine_ls_weighting_scheme calc
_refine_ls_wR_factor_gt 0.0837
_refine_ls_wR_factor_ref 0.0907
_reflns_number_gt 4416
_reflns_number_total 6734
_reflns_threshold_expression >2sigma(I)
_cod_data_source_file ic048876ksi20040816_075836_4.cif
_cod_data_source_block p61_Cpd3b
_cod_depositor_comments
;
The following automatic conversions were performed:
'_symmetry_cell_setting' value 'Triclinic' changed to 'triclinic'
according to '/home/saulius/struct/CIF-dictionaries/cif_core.dic'
dictionary named 'cif_core.dic' version 2.4.1 from 2010-06-29.

Automatic conversion script
Id: cif_fix_enum 1527 2010-12-29 10:47:43Z saulius 
;
_cod_database_code 4308763

loop_
_symmetry_equiv_pos_as_xyz
'x, y, z'
'-x, -y, -z'

loop_
_atom_site_label
_atom_site_type_symbol
_atom_site_fract_x
_atom_site_fract_y
_atom_site_fract_z
_atom_site_U_iso_or_equiv
_atom_site_adp_type
_atom_site_occupancy
_atom_site_symmetry_multiplicity
_atom_site_calc_flag
_atom_site_refinement_flags
_atom_site_disorder_assembly
_atom_site_disorder_group
Ag1 Ag 0.49164(2) 1.026294(17) 0.888882(17) 0.04499(6) Uani 1 1 d . . .
Ag2 Ag 1.0000 1.0000 1.0000 0.05808(10) Uani 1 2 d S . .
Ag3 Ag 0.5000 0.5000 0.5000 0.07547(13) Uani 1 2 d S . .
P1 P 0.41473(6) 0.82130(5) 0.80961(5) 0.03368(16) Uani 1 1 d . . .
P2 P 0.52698(6) 0.79213(5) 1.06463(5) 0.03333(16) Uani 1 1 d . . .
C26 C 0.8559(3) 1.0726(3) 0.9923(3) 0.0568(9) Uani 1 1 d . . .
N2 N 0.5899(3) 0.5172(3) 0.2929(3) 0.0917(11) Uani 1 1 d . . .
C1 C 0.4520(2) 0.7880(2) 0.6843(2) 0.0381(7) Uani 1 1 d . . .
H1A H 0.4230 0.7038 0.6607 0.046 Uiso 1 1 calc R . .
C2 C 0.3645(3) 0.8214(3) 0.5788(2) 0.0605(9) Uani 1 1 d . . .
H2A H 0.3850 0.9032 0.6024 0.073 Uiso 1 1 calc R . .
H2B H 0.2611 0.7767 0.5520 0.073 Uiso 1 1 calc R . .
C3 C 0.4004(3) 0.7998(3) 0.4780(3) 0.0806(12) Uani 1 1 d . . .
H3A H 0.3709 0.7170 0.4491 0.097 Uiso 1 1 calc R . .
H3B H 0.3457 0.8255 0.4138 0.097 Uiso 1 1 calc R . .
C4 C 0.5608(3) 0.8631(3) 0.5159(3) 0.0808(12) Uani 1 1 d . . .
H4A H 0.5889 0.9464 0.5383 0.097 Uiso 1 1 calc R . .
H4B H 0.5807 0.8449 0.4507 0.097 Uiso 1 1 calc R . .
C5 C 0.6490(3) 0.8284(3) 0.6188(3) 0.0653(9) Uani 1 1 d . . .
H5A H 0.7522 0.8735 0.6452 0.078 Uiso 1 1 calc R . .
H5B H 0.6283 0.7468 0.5939 0.078 Uiso 1 1 calc R . .
C6 C 0.6139(3) 0.8485(3) 0.7201(2) 0.0543(8) Uani 1 1 d . . .
H6A H 0.6466 0.9314 0.7514 0.065 Uiso 1 1 calc R . .
H6B H 0.6676 0.8205 0.7825 0.065 Uiso 1 1 calc R . .
C7 C 0.2222(2) 0.7315(2) 0.7657(2) 0.0404(7) Uani 1 1 d . . .
H7A H 0.2168 0.7286 0.8398 0.049 Uiso 1 1 calc R . .
C8 C 0.1153(3) 0.7834(2) 0.7011(2) 0.0547(8) Uani 1 1 d . . .
H8A H 0.1488 0.8626 0.7464 0.066 Uiso 1 1 calc R . .
H8B H 0.1121 0.7857 0.6249 0.066 Uiso 1 1 calc R . .
C9 C -0.0368(3) 0.7108(3) 0.6843(3) 0.0767(11) Uani 1 1 d . . .
H9A H -0.0351 0.7164 0.7608 0.092 Uiso 1 1 calc R . .
H9B H -0.1038 0.7423 0.6393 0.092 Uiso 1 1 calc R . .
C10 C -0.0921(3) 0.5846(3) 0.6215(3) 0.0803(13) Uani 1 1 d . . .
H10A H -0.1074 0.5777 0.5409 0.096 Uiso 1 1 calc R . .
H10B H -0.1854 0.5410 0.6190 0.096 Uiso 1 1 calc R . .
C11 C 0.0141(3) 0.5330(3) 0.6821(3) 0.0742(12) Uani 1 1 d . . .
H11A H -0.0205 0.4542 0.6353 0.089 Uiso 1 1 calc R . .
H11B H 0.0182 0.5291 0.7583 0.089 Uiso 1 1 calc R . .
C12 C 0.1668(3) 0.6045(2) 0.6990(3) 0.0529(9) Uani 1 1 d . . .
H12A H 0.1651 0.6010 0.6226 0.064 Uiso 1 1 calc R . .
H12B H 0.2331 0.5718 0.7425 0.064 Uiso 1 1 calc R . .
C13 C 0.3693(2) 0.6715(2) 1.0571(2) 0.0397(7) Uani 1 1 d . . .
H13A H 0.2836 0.6700 0.9906 0.048 Uiso 1 1 calc R . .
C14 C 0.3445(3) 0.6940(3) 1.1651(2) 0.0561(9) Uani 1 1 d . . .
H14A H 0.4237 0.6924 1.2339 0.067 Uiso 1 1 calc R . .
H14B H 0.3441 0.7704 1.1796 0.067 Uiso 1 1 calc R . .
C15 C 0.1996(3) 0.6018(3) 1.1455(3) 0.0719(11) Uani 1 1 d . . .
H15A H 0.1199 0.6082 1.0813 0.086 Uiso 1 1 calc R . .
H15B H 0.1876 0.6151 1.2160 0.086 Uiso 1 1 calc R . .
C16 C 0.1936(3) 0.4798(3) 1.1166(3) 0.0778(12) Uani 1 1 d . . .
H16A H 0.2667 0.4709 1.1843 0.093 Uiso 1 1 calc R . .
H16B H 0.0985 0.4228 1.1002 0.093 Uiso 1 1 calc R . .
C17 C 0.2205(3) 0.4572(3) 1.0117(3) 0.0731(12) Uani 1 1 d . . .
H17A H 0.1409 0.4569 0.9420 0.088 Uiso 1 1 calc R . .
H17B H 0.2222 0.3811 0.9992 0.088 Uiso 1 1 calc R . .
C18 C 0.3653(3) 0.5497(2) 1.0294(3) 0.0558(9) Uani 1 1 d . . .
H18A H 0.4459 0.5444 1.0938 0.067 Uiso 1 1 calc R . .
H18B H 0.3762 0.5356 0.9586 0.067 Uiso 1 1 calc R . .
C19 C 0.6947(2) 0.7787(2) 1.1650(2) 0.0389(7) Uani 1 1 d . . .
H19A H 0.6778 0.6965 1.1466 0.047 Uiso 1 1 calc R . .
C20 C 0.8268(3) 0.8485(3) 1.1502(2) 0.0577(9) Uani 1 1 d . . .
H20A H 0.8396 0.9290 1.1611 0.069 Uiso 1 1 calc R . .
H20B H 0.8094 0.8188 1.0706 0.069 Uiso 1 1 calc R . .
C21 C 0.9664(3) 0.8431(3) 1.2375(3) 0.0802(12) Uani 1 1 d . . .
H21A H 0.9582 0.7640 1.2202 0.096 Uiso 1 1 calc R . .
H21B H 1.0483 0.8927 1.2278 0.096 Uiso 1 1 calc R . .
C22 C 0.9958(3) 0.8810(3) 1.3629(3) 0.0849(14) Uani 1 1 d . . .
H22A H 1.0809 0.8704 1.4148 0.102 Uiso 1 1 calc R . .
H22B H 1.0166 0.9631 1.3837 0.102 Uiso 1 1 calc R . .
C23 C 0.8669(3) 0.8120(3) 1.3794(3) 0.0843(13) Uani 1 1 d . . .
H23A H 0.8854 0.8421 1.4593 0.101 Uiso 1 1 calc R . .
H23B H 0.8541 0.7315 1.3685 0.101 Uiso 1 1 calc R . .
C24 C 0.7279(3) 0.8178(3) 1.2932(2) 0.0666(10) Uani 1 1 d . . .
H24A H 0.7369 0.8971 1.3107 0.080 Uiso 1 1 calc R . .
H24B H 0.6466 0.7689 1.3040 0.080 Uiso 1 1 calc R . .
C25 C 0.5179(2) 0.7600(2) 0.91754(19) 0.0356(6) Uani 1 1 d . . .
H25A H 0.6169 0.7888 0.9272 0.043 Uiso 1 1 calc R . .
H25B H 0.4744 0.6762 0.8852 0.043 Uiso 1 1 calc R . .
N1 N 0.7664(2) 1.1032(2) 0.9836(2) 0.0751(9) Uani 1 1 d . . .
C27 C 0.5574(3) 0.5128(3) 0.3673(3) 0.0765(13) Uani 1 1 d . . .

loop_
_atom_site_aniso_label
_atom_site_aniso_U_11
_atom_site_aniso_U_22
_atom_site_aniso_U_33
_atom_site_aniso_U_23
_atom_site_aniso_U_13
_atom_site_aniso_U_12
Ag1 0.06538(9) 0.03970(10) 0.04220(10) 0.01373(7) 0.02969(8) 0.02887(8)
Ag2 0.04739(13) 0.06870(19) 0.06696(18) 0.01861(14) 0.03016(13) 0.02924(13)
Ag3 0.06567(18) 0.0622(2) 0.0815(2) 0.01131(17) 0.01569(18) 0.03162(16)
P1 0.0372(2) 0.0368(3) 0.0315(3) 0.0097(2) 0.0169(2) 0.0188(2)
P2 0.0352(2) 0.0367(3) 0.0330(3) 0.0113(2) 0.0174(2) 0.0177(2)
C26 0.0409(12) 0.0665(18) 0.0565(16) 0.0064(13) 0.0193(12) 0.0217(12)
N2 0.0908(16) 0.1022(19) 0.096(2) 0.0371(16) 0.0348(15) 0.0630(14)
C1 0.0462(10) 0.0348(13) 0.0382(12) 0.0081(9) 0.0247(9) 0.0164(9)
C2 0.0636(14) 0.092(2) 0.0400(14) 0.0259(13) 0.0300(11) 0.0380(14)
C3 0.0957(19) 0.119(3) 0.0420(15) 0.0257(15) 0.0388(14) 0.0511(18)
C4 0.1040(18) 0.098(2) 0.0638(16) 0.0296(15) 0.0639(14) 0.0354(18)
C5 0.0719(13) 0.0640(19) 0.0783(17) 0.0145(14) 0.0556(12) 0.0245(13)
C6 0.0535(12) 0.0676(18) 0.0523(14) 0.0181(12) 0.0339(11) 0.0249(12)
C7 0.0380(10) 0.0536(15) 0.0359(12) 0.0162(10) 0.0190(9) 0.0224(10)
C8 0.0543(12) 0.0708(16) 0.0529(15) 0.0241(12) 0.0240(11) 0.0402(11)
C9 0.0477(12) 0.130(2) 0.074(2) 0.0437(17) 0.0292(13) 0.0553(14)
C10 0.0370(14) 0.113(3) 0.069(2) 0.0207(19) 0.0161(14) 0.0182(16)
C11 0.0444(15) 0.071(2) 0.085(2) 0.0185(17) 0.0245(15) 0.0071(15)
C12 0.0423(12) 0.0471(16) 0.0585(16) 0.0067(13) 0.0192(12) 0.0133(12)
C13 0.0343(10) 0.0445(14) 0.0394(13) 0.0145(10) 0.0162(9) 0.0154(10)
C14 0.0527(13) 0.0675(19) 0.0479(14) 0.0160(12) 0.0303(11) 0.0160(13)
C15 0.0510(14) 0.099(3) 0.0578(16) 0.0225(15) 0.0354(12) 0.0094(16)
C16 0.0487(16) 0.077(2) 0.082(2) 0.0344(17) 0.0261(15) -0.0016(16)
C17 0.0716(18) 0.0486(19) 0.087(2) 0.0208(15) 0.0391(16) 0.0073(15)
C18 0.0562(14) 0.0414(15) 0.0699(17) 0.0172(12) 0.0324(13) 0.0157(12)
C19 0.0378(11) 0.0365(13) 0.0391(13) 0.0124(10) 0.0143(10) 0.0153(10)
C20 0.0458(13) 0.0718(19) 0.0510(15) 0.0214(13) 0.0221(12) 0.0181(13)
C21 0.0457(14) 0.124(3) 0.063(2) 0.0183(18) 0.0168(14) 0.0381(16)
C22 0.0394(16) 0.116(3) 0.063(2) 0.0257(19) 0.0000(15) 0.0180(17)
C23 0.0546(17) 0.125(3) 0.0527(19) 0.0304(18) 0.0087(15) 0.0308(18)
C24 0.0511(14) 0.105(2) 0.0445(15) 0.0238(15) 0.0202(12) 0.0344(15)
C25 0.0385(9) 0.0440(13) 0.0341(11) 0.0135(9) 0.0199(9) 0.0235(9)
N1 0.0570(12) 0.0842(18) 0.0839(18) 0.0089(14) 0.0292(12) 0.0370(12)
C27 0.0638(17) 0.0607(19) 0.091(3) 0.0186(17) 0.0169(18) 0.0328(14)

loop_
_atom_type_symbol
_atom_type_description
_atom_type_scat_dispersion_real
_atom_type_scat_dispersion_imag
_atom_type_scat_source
C C 0.0033 0.0016 'International Tables Vol C Tables 4.2.6.8 and 6.1.1.4'
H H 0.0000 0.0000 'International Tables Vol C Tables 4.2.6.8 and 6.1.1.4'
N N 0.0061 0.0033 'International Tables Vol C Tables 4.2.6.8 and 6.1.1.4'
Ag Ag -0.8971 1.1015 'International Tables Vol C Tables 4.2.6.8 and 6.1.1.4'
P P 0.1023 0.0942 'International Tables Vol C Tables 4.2.6.8 and 6.1.1.4'

loop_
_geom_angle_atom_site_label_1
_geom_angle_atom_site_label_2
_geom_angle_atom_site_label_3
_geom_angle
_geom_angle_site_symmetry_1
_geom_angle_site_symmetry_3
_geom_angle_publ_flag
P1 Ag1 P2 158.95(2) . 2_677 ?
P1 Ag1 N1 102.91(7) . . ?
P2 Ag1 N1 98.14(7) 2_677 . ?
P1 Ag1 Ag1 86.89(2) . 2_677 ?
P2 Ag1 Ag1 94.24(2) 2_677 2_677 ?
N1 Ag1 Ag1 87.71(7) . 2_677 ?
C26 Ag2 C26 180.000(2) 2_777 . ?
C27 Ag3 C27 180.000(1) . 2_666 ?
C7 P1 C25 104.81(12) . . ?
C7 P1 C1 108.56(11) . . ?
C25 P1 C1 102.80(12) . . ?
C7 P1 Ag1 114.61(9) . . ?
C25 P1 Ag1 111.71(7) . . ?
C1 P1 Ag1 113.38(9) . . ?
C13 P2 C25 105.56(11) . . ?
C13 P2 C19 107.52(12) . . ?
C25 P2 C19 104.59(12) . . ?
C13 P2 Ag1 109.51(9) . 2_677 ?
C25 P2 Ag1 111.58(9) . 2_677 ?
C19 P2 Ag1 117.34(8) . 2_677 ?
N1 C26 Ag2 174.0(2) . . ?
C2 C1 C6 109.9(2) . . ?
C2 C1 P1 111.7(2) . . ?
C6 C1 P1 111.00(16) . . ?
C2 C1 H1A 108.0 . . ?
C6 C1 H1A 108.0 . . ?
P1 C1 H1A 108.0 . . ?
C1 C2 C3 111.9(3) . . ?
C1 C2 H2A 109.2 . . ?
C3 C2 H2A 109.2 . . ?
C1 C2 H2B 109.2 . . ?
C3 C2 H2B 109.2 . . ?
H2A C2 H2B 107.9 . . ?
C4 C3 C2 111.6(2) . . ?
C4 C3 H3A 109.3 . . ?
C2 C3 H3A 109.3 . . ?
C4 C3 H3B 109.3 . . ?
C2 C3 H3B 109.3 . . ?
H3A C3 H3B 108.0 . . ?
C3 C4 C5 110.5(3) . . ?
C3 C4 H4A 109.6 . . ?
C5 C4 H4A 109.6 . . ?
C3 C4 H4B 109.6 . . ?
C5 C4 H4B 109.6 . . ?
H4A C4 H4B 108.1 . . ?
C4 C5 C6 111.3(3) . . ?
C4 C5 H5A 109.4 . . ?
C6 C5 H5A 109.4 . . ?
C4 C5 H5B 109.4 . . ?
C6 C5 H5B 109.4 . . ?
H5A C5 H5B 108.0 . . ?
C5 C6 C1 113.0(2) . . ?
C5 C6 H6A 109.0 . . ?
C1 C6 H6A 109.0 . . ?
C5 C6 H6B 109.0 . . ?
C1 C6 H6B 109.0 . . ?
H6A C6 H6B 107.8 . . ?
C12 C7 C8 110.31(19) . . ?
C12 C7 P1 114.84(19) . . ?
C8 C7 P1 114.89(19) . . ?
C12 C7 H7A 105.2 . . ?
C8 C7 H7A 105.2 . . ?
P1 C7 H7A 105.2 . . ?
C9 C8 C7 110.4(3) . . ?
C9 C8 H8A 109.6 . . ?
C7 C8 H8A 109.6 . . ?
C9 C8 H8B 109.6 . . ?
C7 C8 H8B 109.6 . . ?
H8A C8 H8B 108.1 . . ?
C10 C9 C8 112.5(3) . . ?
C10 C9 H9A 109.1 . . ?
C8 C9 H9A 109.1 . . ?
C10 C9 H9B 109.1 . . ?
C8 C9 H9B 109.1 . . ?
H9A C9 H9B 107.8 . . ?
C9 C10 C11 111.6(2) . . ?
C9 C10 H10A 109.3 . . ?
C11 C10 H10A 109.3 . . ?
C9 C10 H10B 109.3 . . ?
C11 C10 H10B 109.3 . . ?
H10A C10 H10B 108.0 . . ?
C10 C11 C12 111.8(3) . . ?
C10 C11 H11A 109.3 . . ?
C12 C11 H11A 109.3 . . ?
C10 C11 H11B 109.3 . . ?
C12 C11 H11B 109.3 . . ?
H11A C11 H11B 107.9 . . ?
C11 C12 C7 111.1(3) . . ?
C11 C12 H12A 109.4 . . ?
C7 C12 H12A 109.4 . . ?
C11 C12 H12B 109.4 . . ?
C7 C12 H12B 109.4 . . ?
H12A C12 H12B 108.0 . . ?
C18 C13 C14 110.8(2) . . ?
C18 C13 P2 116.13(19) . . ?
C14 C13 P2 112.67(16) . . ?
C18 C13 H13A 105.4 . . ?
C14 C13 H13A 105.4 . . ?
P2 C13 H13A 105.4 . . ?
C15 C14 C13 110.4(2) . . ?
C15 C14 H14A 109.6 . . ?
C13 C14 H14A 109.6 . . ?
C15 C14 H14B 109.6 . . ?
C13 C14 H14B 109.6 . . ?
H14A C14 H14B 108.1 . . ?
C14 C15 C16 111.0(3) . . ?
C14 C15 H15A 109.4 . . ?
C16 C15 H15A 109.4 . . ?
C14 C15 H15B 109.4 . . ?
C16 C15 H15B 109.4 . . ?
H15A C15 H15B 108.0 . . ?
C17 C16 C15 111.6(3) . . ?
C17 C16 H16A 109.3 . . ?
C15 C16 H16A 109.3 . . ?
C17 C16 H16B 109.3 . . ?
C15 C16 H16B 109.3 . . ?
H16A C16 H16B 108.0 . . ?
C16 C17 C18 111.6(2) . . ?
C16 C17 H17A 109.3 . . ?
C18 C17 H17A 109.3 . . ?
C16 C17 H17B 109.3 . . ?
C18 C17 H17B 109.3 . . ?
H17A C17 H17B 108.0 . . ?
C13 C18 C17 110.4(3) . . ?
C13 C18 H18A 109.6 . . ?
C17 C18 H18A 109.6 . . ?
C13 C18 H18B 109.6 . . ?
C17 C18 H18B 109.6 . . ?
H18A C18 H18B 108.1 . . ?
C20 C19 C24 109.1(2) . . ?
C20 C19 P2 112.31(19) . . ?
C24 C19 P2 110.8(2) . . ?
C20 C19 H19A 108.2 . . ?
C24 C19 H19A 108.2 . . ?
P2 C19 H19A 108.2 . . ?
C19 C20 C21 112.3(3) . . ?
C19 C20 H20A 109.1 . . ?
C21 C20 H20A 109.1 . . ?
C19 C20 H20B 109.1 . . ?
C21 C20 H20B 109.1 . . ?
H20A C20 H20B 107.9 . . ?
C22 C21 C20 112.3(3) . . ?
C22 C21 H21A 109.2 . . ?
C20 C21 H21A 109.2 . . ?
C22 C21 H21B 109.2 . . ?
C20 C21 H21B 109.2 . . ?
H21A C21 H21B 107.9 . . ?
C23 C22 C21 110.8(3) . . ?
C23 C22 H22A 109.5 . . ?
C21 C22 H22A 109.5 . . ?
C23 C22 H22B 109.5 . . ?
C21 C22 H22B 109.5 . . ?
H22A C22 H22B 108.1 . . ?
C22 C23 C24 111.6(3) . . ?
C22 C23 H23A 109.3 . . ?
C24 C23 H23A 109.3 . . ?
C22 C23 H23B 109.3 . . ?
C24 C23 H23B 109.3 . . ?
H23A C23 H23B 108.0 . . ?
C23 C24 C19 113.0(3) . . ?
C23 C24 H24A 109.0 . . ?
C19 C24 H24A 109.0 . . ?
C23 C24 H24B 109.0 . . ?
C19 C24 H24B 109.0 . . ?
H24A C24 H24B 107.8 . . ?
P1 C25 P2 115.98(14) . . ?
P1 C25 H25A 108.3 . . ?
P2 C25 H25A 108.3 . . ?
P1 C25 H25B 108.3 . . ?
P2 C25 H25B 108.3 . . ?
H25A C25 H25B 107.4 . . ?
C26 N1 Ag1 140.1(2) . . ?
N2 C27 Ag3 178.1(3) . . ?

loop_
_geom_bond_atom_site_label_1
_geom_bond_atom_site_label_2
_geom_bond_distance
_geom_bond_site_symmetry_2
_geom_bond_publ_flag
Ag1 P1 2.4087(9) . ?
Ag1 P2 2.4125(9) 2_677 ?
Ag1 N1 2.522(2) . ?
Ag1 Ag1 2.9512(9) 2_677 ?
Ag2 C26 2.052(3) 2_777 ?
Ag2 C26 2.052(3) . ?
Ag3 C27 2.040(5) . ?
Ag3 C27 2.040(5) 2_666 ?
P1 C7 1.836(2) . ?
P1 C25 1.839(3) . ?
P1 C1 1.851(3) . ?
P2 C13 1.843(3) . ?
P2 C25 1.846(3) . ?
P2 C19 1.856(2) . ?
P2 Ag1 2.4125(9) 2_677 ?
C26 N1 1.139(4) . ?
N2 C27 1.145(5) . ?
C1 C2 1.518(4) . ?
C1 C6 1.519(3) . ?
C1 H1A 0.9800 . ?
C2 C3 1.520(4) . ?
C2 H2A 0.9700 . ?
C2 H2B 0.9700 . ?
C3 C4 1.502(4) . ?
C3 H3A 0.9700 . ?
C3 H3B 0.9700 . ?
C4 C5 1.507(5) . ?
C4 H4A 0.9700 . ?
C4 H4B 0.9700 . ?
C5 C6 1.516(4) . ?
C5 H5A 0.9700 . ?
C5 H5B 0.9700 . ?
C6 H6A 0.9700 . ?
C6 H6B 0.9700 . ?
C7 C12 1.529(4) . ?
C7 C8 1.535(4) . ?
C7 H7A 0.9800 . ?
C8 C9 1.520(4) . ?
C8 H8A 0.9700 . ?
C8 H8B 0.9700 . ?
C9 C10 1.508(5) . ?
C9 H9A 0.9700 . ?
C9 H9B 0.9700 . ?
C10 C11 1.513(5) . ?
C10 H10A 0.9700 . ?
C10 H10B 0.9700 . ?
C11 C12 1.522(4) . ?
C11 H11A 0.9700 . ?
C11 H11B 0.9700 . ?
C12 H12A 0.9700 . ?
C12 H12B 0.9700 . ?
C13 C18 1.531(4) . ?
C13 C14 1.531(4) . ?
C13 H13A 0.9800 . ?
C14 C15 1.525(4) . ?
C14 H14A 0.9700 . ?
C14 H14B 0.9700 . ?
C15 C16 1.525(5) . ?
C15 H15A 0.9700 . ?
C15 H15B 0.9700 . ?
C16 C17 1.507(5) . ?
C16 H16A 0.9700 . ?
C16 H16B 0.9700 . ?
C17 C18 1.534(4) . ?
C17 H17A 0.9700 . ?
C17 H17B 0.9700 . ?
C18 H18A 0.9700 . ?
C18 H18B 0.9700 . ?
C19 C20 1.519(4) . ?
C19 C24 1.525(4) . ?
C19 H19A 0.9800 . ?
C20 C21 1.526(4) . ?
C20 H20A 0.9700 . ?
C20 H20B 0.9700 . ?
C21 C22 1.501(5) . ?
C21 H21A 0.9700 . ?
C21 H21B 0.9700 . ?
C22 C23 1.501(5) . ?
C22 H22A 0.9700 . ?
C22 H22B 0.9700 . ?
C23 C24 1.518(4) . ?
C23 H23A 0.9700 . ?
C23 H23B 0.9700 . ?
C24 H24A 0.9700 . ?
C24 H24B 0.9700 . ?
C25 H25A 0.9700 . ?
C25 H25B 0.9700 . ?

loop_
_geom_torsion_atom_site_label_1
_geom_torsion_atom_site_label_2
_geom_torsion_atom_site_label_3
_geom_torsion_atom_site_label_4
_geom_torsion
_geom_torsion_site_symmetry_1
_geom_torsion_site_symmetry_2
_geom_torsion_site_symmetry_3
_geom_torsion_site_symmetry_4
_geom_torsion_publ_flag
P2 Ag1 P1 C7 -15.05(13) 2_677 . . . ?
N1 Ag1 P1 C7 165.61(12) . . . . ?
Ag1 Ag1 P1 C7 78.68(9) 2_677 . . . ?
P2 Ag1 P1 C25 -134.06(10) 2_677 . . . ?
N1 Ag1 P1 C25 46.60(12) . . . . ?
Ag1 Ag1 P1 C25 -40.33(9) 2_677 . . . ?
P2 Ag1 P1 C1 110.36(10) 2_677 . . . ?
N1 Ag1 P1 C1 -68.99(11) . . . . ?
Ag1 Ag1 P1 C1 -155.92(8) 2_677 . . . ?
C26 Ag2 C26 N1 118(100) 2_777 . . . ?
C7 P1 C1 C2 63.9(2) . . . . ?
C25 P1 C1 C2 174.57(17) . . . . ?
Ag1 P1 C1 C2 -64.67(18) . . . . ?
C7 P1 C1 C6 -173.0(2) . . . . ?
C25 P1 C1 C6 -62.3(2) . . . . ?
Ag1 P1 C1 C6 58.4(2) . . . . ?
C6 C1 C2 C3 53.4(3) . . . . ?
P1 C1 C2 C3 177.1(2) . . . . ?
C1 C2 C3 C4 -56.5(4) . . . . ?
C2 C3 C4 C5 56.7(4) . . . . ?
C3 C4 C5 C6 -55.6(4) . . . . ?
C4 C5 C6 C1 54.9(3) . . . . ?
C2 C1 C6 C5 -53.2(3) . . . . ?
P1 C1 C6 C5 -177.3(2) . . . . ?
C25 P1 C7 C12 -65.8(2) . . . . ?
C1 P1 C7 C12 43.5(2) . . . . ?
Ag1 P1 C7 C12 171.43(17) . . . . ?
C25 P1 C7 C8 164.72(19) . . . . ?
C1 P1 C7 C8 -86.0(2) . . . . ?
Ag1 P1 C7 C8 41.9(2) . . . . ?
C12 C7 C8 C9 56.2(3) . . . . ?
P1 C7 C8 C9 -172.1(2) . . . . ?
C7 C8 C9 C10 -55.4(4) . . . . ?
C8 C9 C10 C11 54.1(4) . . . . ?
C9 C10 C11 C12 -53.6(4) . . . . ?
C10 C11 C12 C7 55.4(4) . . . . ?
C8 C7 C12 C11 -56.6(3) . . . . ?
P1 C7 C12 C11 171.7(2) . . . . ?
C25 P2 C13 C18 60.3(2) . . . . ?
C19 P2 C13 C18 -50.9(2) . . . . ?
Ag1 P2 C13 C18 -179.42(17) 2_677 . . . ?
C25 P2 C13 C14 -170.36(19) . . . . ?
C19 P2 C13 C14 78.4(2) . . . . ?
Ag1 P2 C13 C14 -50.1(2) 2_677 . . . ?
C18 C13 C14 C15 -57.3(3) . . . . ?
P2 C13 C14 C15 170.7(2) . . . . ?
C13 C14 C15 C16 56.5(3) . . . . ?
C14 C15 C16 C17 -55.8(3) . . . . ?
C15 C16 C17 C18 55.2(4) . . . . ?
C14 C13 C18 C17 56.4(3) . . . . ?
P2 C13 C18 C17 -173.4(2) . . . . ?
C16 C17 C18 C13 -55.5(4) . . . . ?
C13 P2 C19 C20 162.55(19) . . . . ?
C25 P2 C19 C20 50.7(2) . . . . ?
Ag1 P2 C19 C20 -73.6(2) 2_677 . . . ?
C13 P2 C19 C24 -75.2(2) . . . . ?
C25 P2 C19 C24 172.9(2) . . . . ?
Ag1 P2 C19 C24 48.7(2) 2_677 . . . ?
C24 C19 C20 C21 53.5(3) . . . . ?
P2 C19 C20 C21 176.7(2) . . . . ?
C19 C20 C21 C22 -55.3(4) . . . . ?
C20 C21 C22 C23 54.7(4) . . . . ?
C21 C22 C23 C24 -54.6(5) . . . . ?
C22 C23 C24 C19 55.7(4) . . . . ?
C20 C19 C24 C23 -54.1(4) . . . . ?
P2 C19 C24 C23 -178.2(2) . . . . ?
C7 P1 C25 P2 -73.96(15) . . . . ?
C1 P1 C25 P2 172.61(12) . . . . ?
Ag1 P1 C25 P2 50.71(14) . . . . ?
C13 P2 C25 P1 90.91(15) . . . . ?
C19 P2 C25 P1 -155.80(12) . . . . ?
Ag1 P2 C25 P1 -27.97(14) 2_677 . . . ?
Ag2 C26 N1 Ag1 -10(3) . . . . ?
P1 Ag1 N1 C26 6.2(4) . . . . ?
P2 Ag1 N1 C26 -173.6(4) 2_677 . . . ?
Ag1 Ag1 N1 C26 92.4(4) 2_677 . . . ?
C27 Ag3 C27 N2 151(100) 2_666 . . . ?
